data_7124170
loop_
_publ_author_name
'Trofimova, Alina'
'LaFortune, James'
'Qu, Zheng-wang'
'Westcott, Stephen'
'Stephan, Douglas W.'

_publ_section_title
;
 1,1-Phosphinoboration of Diazomethanes
;
_journal_name_full 'Chemical Communications'
_journal_paper_doi 10.1039/C9CC06914C
_journal_year 2019
_chemical_formula_moiety '2(C18 H36 B N2 O4 P)'
_chemical_formula_sum 'C36 H72 B2 N4 O8 P2'
_chemical_formula_weight 772.53
_space_group_crystal_system orthorhombic
_space_group_IT_number 61
_space_group_name_Hall '-P 2ac 2ab'
_space_group_name_H-M_alt 'P b c a'
_symmetry_space_group_name_Hall '-P 2ac 2ab'
_symmetry_space_group_name_H-M 'P b c a'
_atom_sites_solution_hydrogens geom
_audit_creation_date 2019-08-19
_audit_creation_method
;
Olex2 1.2
(compiled 2018.05.29 svn.r3508 for OlexSys, GUI svn.r5506)
;
_audit_update_record
;
2019-08-23 deposited with the CCDC.    2019-09-16 downloaded from the CCDC.
;
_cell_angle_alpha 90
_cell_angle_beta 90
_cell_angle_gamma 90
_cell_formula_units_Z 4
_cell_length_a 9.7588(10)
_cell_length_b 18.6613(19)
_cell_length_c 24.353(2)
_cell_measurement_reflns_used 6439
_cell_measurement_temperature 150(2)
_cell_measurement_theta_max 25.73
_cell_measurement_theta_min 2.34
_cell_volume 4435.0(7)
_computing_cell_refinement 'Bruker SAINT'
_computing_data_collection 'Bruker APEX2'
_computing_data_reduction 'Bruker SAINT'
_computing_molecular_graphics 'Olex2 (Dolomanov et al., 2009)'
_computing_publication_material 'Olex2 (Dolomanov et al., 2009)'
_computing_structure_refinement 'XL (Sheldrick, 2008)'
_computing_structure_solution 'SHELXS-97 (Sheldrick 2008)'
_diffrn_ambient_temperature 150.15
_diffrn_measured_fraction_theta_full 0.999
_diffrn_measured_fraction_theta_max 0.999
_diffrn_measurement_device_type 'Bruker APEX-II CCD'
_diffrn_measurement_method '\f and \w scans'
_diffrn_radiation_type MoK\a
_diffrn_radiation_wavelength 0.71073
_diffrn_reflns_av_R_equivalents 0.1288
_diffrn_reflns_av_unetI/netI 0.0666
_diffrn_reflns_Laue_measured_fraction_full 0.999
_diffrn_reflns_Laue_measured_fraction_max 0.999
_diffrn_reflns_limit_h_max 13
_diffrn_reflns_limit_h_min -13
_diffrn_reflns_limit_k_max 25
_diffrn_reflns_limit_k_min -25
_diffrn_reflns_limit_l_max 26
_diffrn_reflns_limit_l_min -32
_diffrn_reflns_number 74655
_diffrn_reflns_point_group_measured_fraction_full 0.999
_diffrn_reflns_point_group_measured_fraction_max 0.999
_diffrn_reflns_theta_full 25.242
_diffrn_reflns_theta_max 28.698
_diffrn_reflns_theta_min 2.499
_diffrn_standards_number 0
_exptl_absorpt_coefficient_mu 0.147
_exptl_absorpt_correction_T_max 0.7458
_exptl_absorpt_correction_T_min 0.6869
_exptl_absorpt_correction_type multi-scan
_exptl_absorpt_process_details
;
SADABS-2016/2 (Bruker,2016/2) was used for absorption correction.
wR2(int) was 0.0784 before and 0.0701 after correction.
The Ratio of minimum to maximum transmission is 0.9210.
The \l/2 correction factor is Not present.
;
_exptl_crystal_colour yellow
_exptl_crystal_colour_primary yellow
_exptl_crystal_density_diffrn 1.157
_exptl_crystal_description plate
_exptl_crystal_F_000 1680
_exptl_crystal_size_max 0.13
_exptl_crystal_size_mid 0.09
_exptl_crystal_size_min 0.02
_refine_diff_density_max 0.355
_refine_diff_density_min -0.389
_refine_diff_density_rms 0.055
_refine_ls_extinction_method none
_refine_ls_goodness_of_fit_ref 1.002
_refine_ls_hydrogen_treatment constr
_refine_ls_matrix_type full
_refine_ls_number_parameters 246
_refine_ls_number_reflns 5726
_refine_ls_number_restraints 0
_refine_ls_restrained_S_all 1.002
_refine_ls_R_factor_all 0.1017
_refine_ls_R_factor_gt 0.0493
_refine_ls_shift/su_max 0.001
_refine_ls_shift/su_mean 0.000
_refine_ls_structure_factor_coef Fsqd
_refine_ls_weighting_details 'w=1/[\s^2^(Fo^2^)+(0.0398P)^2^+1.6713P] where P=(Fo^2^+2Fc^2^)/3'
_refine_ls_weighting_scheme calc
_refine_ls_wR_factor_gt 0.0918
_refine_ls_wR_factor_ref 0.1092
_reflns_Friedel_coverage 0.000
_reflns_number_gt 3600
_reflns_number_total 5726
_reflns_threshold_expression 'I > 2\s(I)'
_cod_data_source_file c9cc06914c2.cif
_cod_data_source_block cut_a
_cod_original_cell_volume 4435.0(8)
_cod_database_code 7124170
_shelx_shelxl_version_number 2018/3
_shelx_space_group_comment
;
The symmetry employed for this shelxl refinement is uniquely defined
by the following loop, which should always be used as a source of
symmetry information in preference to the above space-group names.
They are only intended as comments.
;
_shelx_estimated_absorpt_t_max 0.997
_shelx_estimated_absorpt_t_min 0.981
_olex2_refinement_description
;
1. Fixed Uiso
 At 1.2 times of:
  All C(H) groups, All C(H,H) groups
 At 1.5 times of:
  All C(H,H,H) groups
2.a Secondary CH2 refined with riding coordinates:
 C2(H2A,H2B)
2.b Aromatic/amide H refined with riding coordinates:
 C4(H4)
2.c Idealised Me refined as rotating group:
 C1(H1A,H1B,H1C), C6(H6A,H6B,H6C), C7(H7A,H7B,H7C), C9(H9A,H9B,H9C), C10(H10A,
 H10B,H10C), C12(H12A,H12B,H12C), C13(H13A,H13B,H13C), C14(H14A,H14B,H14C),
 C16(H16A,H16B,H16C), C17(H17A,H17B,H17C), C18(H18A,H18B,H18C)
;
_olex2_submission_special_instructions 'No special instructions were received'

loop_
_space_group_symop_operation_xyz
'x, y, z'
'-x+1/2, -y, z+1/2'
'-x, y+1/2, -z+1/2'
'x+1/2, -y+1/2, -z'
'-x, -y, -z'
'x-1/2, y, -z-1/2'
'x, -y-1/2, z-1/2'
'-x-1/2, y-1/2, z'

loop_
_atom_site_label
_atom_site_type_symbol
_atom_site_fract_x
_atom_site_fract_y
_atom_site_fract_z
_atom_site_U_iso_or_equiv
_atom_site_adp_type
_atom_site_occupancy
_atom_site_site_symmetry_order
_atom_site_calc_flag
_atom_site_refinement_flags_posn
P1 P 0.56284(5) 0.79219(2) 0.37640(2) 0.01711(11) Uani 1 1 d .
O1 O -0.02152(13) 0.74358(7) 0.36031(5) 0.0258(3) Uani 1 1 d .
O2 O 0.18843(13) 0.70061(6) 0.34335(5) 0.0212(3) Uani 1 1 d .
O3 O 0.42063(13) 0.66123(6) 0.32047(5) 0.0191(3) Uani 1 1 d .
O4 O 0.33883(13) 0.64566(6) 0.40888(5) 0.0204(3) Uani 1 1 d .
N1 N 0.29991(17) 0.81991(8) 0.39534(6) 0.0236(4) Uani 1 1 d .
N2 N 0.38708(16) 0.77112(8) 0.37596(6) 0.0184(3) Uani 1 1 d .
B1 B 0.3430(2) 0.69257(11) 0.36284(8) 0.0174(4) Uani 1 1 d .
C1 C -0.0724(2) 0.61551(11) 0.37006(9) 0.0339(5) Uani 1 1 d .
H1A H -0.113647 0.574228 0.351469 0.051 Uiso 1 1 calc GR
H1B H -0.122797 0.625516 0.404007 0.051 Uiso 1 1 calc GR
H1C H 0.023451 0.604837 0.378854 0.051 Uiso 1 1 calc GR
C2 C -0.0788(2) 0.68009(11) 0.33286(8) 0.0290(5) Uani 1 1 d .
H2A H -0.026642 0.670293 0.298817 0.035 Uiso 1 1 calc R
H2B H -0.175314 0.689522 0.322560 0.035 Uiso 1 1 calc R
C3 C 0.1124(2) 0.74725(10) 0.36555(7) 0.0213(4) Uani 1 1 d .
C4 C 0.1676(2) 0.80698(10) 0.39378(8) 0.0260(4) Uani 1 1 d .
H4 H 0.106972 0.838751 0.412188 0.031 Uiso 1 1 calc R
C5 C 0.43382(19) 0.58571(9) 0.33307(7) 0.0202(4) Uani 1 1 d .
C6 C 0.3169(2) 0.54626(10) 0.30473(8) 0.0271(4) Uani 1 1 d .
H6A H 0.318798 0.556743 0.265307 0.041 Uiso 1 1 calc GR
H6B H 0.229304 0.562084 0.320220 0.041 Uiso 1 1 calc GR
H6C H 0.327408 0.494563 0.310430 0.041 Uiso 1 1 calc GR
C7 C 0.5692(2) 0.56022(11) 0.30972(9) 0.0322(5) Uani 1 1 d .
H7A H 0.566614 0.563356 0.269566 0.048 Uiso 1 1 calc GR
H7B H 0.585096 0.510395 0.320718 0.048 Uiso 1 1 calc GR
H7C H 0.643483 0.590433 0.323778 0.048 Uiso 1 1 calc GR
C8 C 0.4231(2) 0.58398(9) 0.39712(8) 0.0223(4) Uani 1 1 d .
C9 C 0.3537(2) 0.51745(11) 0.42031(9) 0.0351(5) Uani 1 1 d .
H9A H 0.350631 0.520678 0.460452 0.053 Uiso 1 1 calc GR
H9B H 0.405633 0.474761 0.409515 0.053 Uiso 1 1 calc GR
H9C H 0.260189 0.514088 0.405868 0.053 Uiso 1 1 calc GR
C10 C 0.5608(2) 0.59483(11) 0.42574(8) 0.0317(5) Uani 1 1 d .
H10A H 0.545715 0.602525 0.465084 0.048 Uiso 1 1 calc GR
H10B H 0.607072 0.636710 0.410060 0.048 Uiso 1 1 calc GR
H10C H 0.617996 0.552221 0.420435 0.048 Uiso 1 1 calc GR
C11 C 0.57187(19) 0.85777(9) 0.31774(7) 0.0199(4) Uani 1 1 d .
C12 C 0.5618(2) 0.81112(11) 0.26564(7) 0.0307(5) Uani 1 1 d .
H12A H 0.570664 0.841577 0.233049 0.046 Uiso 1 1 calc GR
H12B H 0.472936 0.786700 0.264928 0.046 Uiso 1 1 calc GR
H12C H 0.635487 0.775427 0.265822 0.046 Uiso 1 1 calc GR
C13 C 0.7133(2) 0.89340(11) 0.31865(8) 0.0292(5) Uani 1 1 d .
H13A H 0.728246 0.918986 0.284026 0.044 Uiso 1 1 calc GR
H13B H 0.784105 0.856649 0.323212 0.044 Uiso 1 1 calc GR
H13C H 0.717935 0.927347 0.349296 0.044 Uiso 1 1 calc GR
C14 C 0.4599(2) 0.91490(11) 0.31491(8) 0.0289(5) Uani 1 1 d .
H14A H 0.475565 0.945708 0.282937 0.043 Uiso 1 1 calc GR
H14B H 0.462040 0.943978 0.348413 0.043 Uiso 1 1 calc GR
H14C H 0.370224 0.891649 0.311580 0.043 Uiso 1 1 calc GR
C15 C 0.5911(2) 0.84006(10) 0.44364(7) 0.0243(4) Uani 1 1 d .
C16 C 0.5264(3) 0.79175(12) 0.48773(8) 0.0406(6) Uani 1 1 d .
H16A H 0.555354 0.808005 0.524203 0.061 Uiso 1 1 calc GR
H16B H 0.556398 0.742172 0.482092 0.061 Uiso 1 1 calc GR
H16C H 0.426359 0.794281 0.485014 0.061 Uiso 1 1 calc GR
C17 C 0.5394(2) 0.91708(10) 0.45172(8) 0.0299(5) Uani 1 1 d .
H17A H 0.558481 0.932568 0.489398 0.045 Uiso 1 1 calc GR
H17B H 0.440386 0.918810 0.445039 0.045 Uiso 1 1 calc GR
H17C H 0.586227 0.949005 0.425868 0.045 Uiso 1 1 calc GR
C18 C 0.7477(2) 0.83877(13) 0.45232(9) 0.0397(6) Uani 1 1 d .
H18A H 0.769002 0.854031 0.489863 0.060 Uiso 1 1 calc GR
H18B H 0.791502 0.871431 0.426151 0.060 Uiso 1 1 calc GR
H18C H 0.782040 0.790018 0.446448 0.060 Uiso 1 1 calc GR

loop_
_atom_site_aniso_label
_atom_site_aniso_U_11
_atom_site_aniso_U_22
_atom_site_aniso_U_33
_atom_site_aniso_U_23
_atom_site_aniso_U_13
_atom_site_aniso_U_12
P1 0.0192(2) 0.0155(2) 0.0166(2) -0.00005(18) -0.0005(2) 0.0002(2)
O1 0.0185(7) 0.0235(7) 0.0353(8) 0.0002(6) 0.0015(6) 0.0021(6)
O2 0.0188(7) 0.0194(7) 0.0254(6) -0.0028(5) -0.0004(5) 0.0028(6)
O3 0.0213(7) 0.0154(6) 0.0204(6) -0.0020(5) 0.0035(5) 0.0006(5)
O4 0.0246(7) 0.0162(6) 0.0205(6) 0.0011(5) 0.0035(5) 0.0021(6)
N1 0.0244(9) 0.0171(8) 0.0294(8) -0.0012(6) 0.0066(7) 0.0005(7)
N2 0.0175(8) 0.0152(7) 0.0225(8) -0.0004(6) 0.0034(7) 0.0013(6)
B1 0.0161(10) 0.0169(10) 0.0191(9) -0.0019(8) 0.0018(8) -0.0010(8)
C1 0.0243(11) 0.0274(11) 0.0500(13) 0.0028(10) -0.0034(10) -0.0051(9)
C2 0.0200(11) 0.0298(11) 0.0371(11) -0.0023(9) -0.0061(9) -0.0002(9)
C3 0.0201(9) 0.0191(9) 0.0249(10) 0.0054(8) 0.0037(8) 0.0017(8)
C4 0.0239(11) 0.0196(10) 0.0345(11) -0.0037(8) 0.0093(9) 0.0024(8)
C5 0.0185(9) 0.0146(9) 0.0275(10) -0.0040(7) -0.0009(8) 0.0017(8)
C6 0.0256(11) 0.0229(10) 0.0329(11) -0.0055(8) -0.0014(9) -0.0031(9)
C7 0.0238(11) 0.0325(12) 0.0403(12) -0.0121(9) 0.0026(10) 0.0069(10)
C8 0.0247(10) 0.0144(9) 0.0277(10) 0.0008(7) -0.0006(8) 0.0023(8)
C9 0.0468(14) 0.0178(10) 0.0406(12) 0.0062(9) 0.0051(11) -0.0016(10)
C10 0.0343(12) 0.0272(11) 0.0336(11) -0.0005(9) -0.0104(10) 0.0049(10)
C11 0.0214(10) 0.0186(9) 0.0198(9) 0.0017(7) -0.0007(8) -0.0032(8)
C12 0.0412(13) 0.0330(11) 0.0181(9) 0.0001(8) 0.0006(9) -0.0043(10)
C13 0.0279(11) 0.0310(11) 0.0288(10) 0.0052(9) 0.0035(9) -0.0072(9)
C14 0.0326(12) 0.0250(11) 0.0290(11) 0.0094(8) -0.0038(9) 0.0016(9)
C15 0.0325(12) 0.0237(10) 0.0166(8) -0.0027(7) -0.0037(8) 0.0008(9)
C16 0.0712(17) 0.0336(12) 0.0169(9) 0.0003(9) 0.0005(10) -0.0015(12)
C17 0.0396(13) 0.0242(11) 0.0258(10) -0.0061(8) -0.0033(9) -0.0001(9)
C18 0.0389(14) 0.0481(14) 0.0322(11) -0.0096(10) -0.0175(10) 0.0078(11)

loop_
_atom_type_symbol
_atom_type_description
_atom_type_scat_dispersion_real
_atom_type_scat_dispersion_imag
_atom_type_scat_source
C C 0.0033 0.0016 'International Tables Vol C Tables 4.2.6.8 and 6.1.1.4'
H H 0.0000 0.0000 'International Tables Vol C Tables 4.2.6.8 and 6.1.1.4'
B B 0.0013 0.0007 'International Tables Vol C Tables 4.2.6.8 and 6.1.1.4'
N N 0.0061 0.0033 'International Tables Vol C Tables 4.2.6.8 and 6.1.1.4'
O O 0.0106 0.0060 'International Tables Vol C Tables 4.2.6.8 and 6.1.1.4'
P P 0.1023 0.0942 'International Tables Vol C Tables 4.2.6.8 and 6.1.1.4'

loop_
_geom_angle_atom_site_label_1
_geom_angle_atom_site_label_2
_geom_angle_atom_site_label_3
_geom_angle
N2 P1 C11 100.73(8)
N2 P1 C15 104.69(8)
C11 P1 C15 110.12(8)
C3 O1 C2 117.65(15)
C3 O2 B1 119.62(14)
B1 O3 C5 107.27(13)
B1 O4 C8 108.53(13)
C4 N1 N2 119.45(16)
N1 N2 P1 117.87(12)
N1 N2 B1 122.58(15)
B1 N2 P1 118.65(12)
O3 B1 O2 109.34(14)
O3 B1 O4 109.74(15)
O3 B1 N2 113.10(15)
O4 B1 O2 105.42(14)
O4 B1 N2 115.11(15)
N2 B1 O2 103.53(13)
H1A C1 H1B 109.5
H1A C1 H1C 109.5
H1B C1 H1C 109.5
C2 C1 H1A 109.5
C2 C1 H1B 109.5
C2 C1 H1C 109.5
O1 C2 C1 110.77(16)
O1 C2 H2A 109.5
O1 C2 H2B 109.5
C1 C2 H2A 109.5
C1 C2 H2B 109.5
H2A C2 H2B 108.1
O1 C3 C4 117.78(17)
O2 C3 O1 120.37(17)
O2 C3 C4 121.74(18)
N1 C4 C3 122.16(17)
N1 C4 H4 118.9
C3 C4 H4 118.9
O3 C5 C6 107.93(14)
O3 C5 C7 107.67(15)
O3 C5 C8 103.04(13)
C6 C5 C8 113.08(15)
C7 C5 C6 109.35(15)
C7 C5 C8 115.23(16)
C5 C6 H6A 109.5
C5 C6 H6B 109.5
C5 C6 H6C 109.5
H6A C6 H6B 109.5
H6A C6 H6C 109.5
H6B C6 H6C 109.5
C5 C7 H7A 109.5
C5 C7 H7B 109.5
C5 C7 H7C 109.5
H7A C7 H7B 109.5
H7A C7 H7C 109.5
H7B C7 H7C 109.5
O4 C8 C5 102.67(14)
O4 C8 C9 108.86(16)
O4 C8 C10 107.77(15)
C9 C8 C5 114.61(16)
C9 C8 C10 109.29(16)
C10 C8 C5 113.18(16)
C8 C9 H9A 109.5
C8 C9 H9B 109.5
C8 C9 H9C 109.5
H9A C9 H9B 109.5
H9A C9 H9C 109.5
H9B C9 H9C 109.5
C8 C10 H10A 109.5
C8 C10 H10B 109.5
C8 C10 H10C 109.5
H10A C10 H10B 109.5
H10A C10 H10C 109.5
H10B C10 H10C 109.5
C12 C11 P1 104.73(12)
C13 C11 P1 108.26(12)
C13 C11 C12 108.31(16)
C14 C11 P1 117.00(13)
C14 C11 C12 108.14(15)
C14 C11 C13 110.01(15)
C11 C12 H12A 109.5
C11 C12 H12B 109.5
C11 C12 H12C 109.5
H12A C12 H12B 109.5
H12A C12 H12C 109.5
H12B C12 H12C 109.5
C11 C13 H13A 109.5
C11 C13 H13B 109.5
C11 C13 H13C 109.5
H13A C13 H13B 109.5
H13A C13 H13C 109.5
H13B C13 H13C 109.5
C11 C14 H14A 109.5
C11 C14 H14B 109.5
C11 C14 H14C 109.5
H14A C14 H14B 109.5
H14A C14 H14C 109.5
H14B C14 H14C 109.5
C16 C15 P1 105.59(13)
C16 C15 C18 107.55(17)
C17 C15 P1 120.43(13)
C17 C15 C16 108.94(16)
C17 C15 C18 108.81(17)
C18 C15 P1 104.84(13)
C15 C16 H16A 109.5
C15 C16 H16B 109.5
C15 C16 H16C 109.5
H16A C16 H16B 109.5
H16A C16 H16C 109.5
H16B C16 H16C 109.5
C15 C17 H17A 109.5
C15 C17 H17B 109.5
C15 C17 H17C 109.5
H17A C17 H17B 109.5
H17A C17 H17C 109.5
H17B C17 H17C 109.5
C15 C18 H18A 109.5
C15 C18 H18B 109.5
C15 C18 H18C 109.5
H18A C18 H18B 109.5
H18A C18 H18C 109.5
H18B C18 H18C 109.5

loop_
_geom_bond_atom_site_label_1
_geom_bond_atom_site_label_2
_geom_bond_distance
P1 N2 1.7597(16)
P1 C11 1.8832(18)
P1 C15 1.8855(18)
O1 C2 1.471(2)
O1 C3 1.315(2)
O2 B1 1.589(2)
O2 C3 1.265(2)
O3 B1 1.407(2)
O3 C5 1.448(2)
O4 B1 1.423(2)
O4 C8 1.443(2)
N1 N2 1.332(2)
N1 C4 1.314(3)
N2 B1 1.561(2)
C1 H1A 0.9800
C1 H1B 0.9800
C1 H1C 0.9800
C1 C2 1.509(3)
C2 H2A 0.9900
C2 H2B 0.9900
C3 C4 1.416(3)
C4 H4 0.9500
C5 C6 1.523(2)
C5 C7 1.515(3)
C5 C8 1.564(3)
C6 H6A 0.9800
C6 H6B 0.9800
C6 H6C 0.9800
C7 H7A 0.9800
C7 H7B 0.9800
C7 H7C 0.9800
C8 C9 1.523(3)
C8 C10 1.527(3)
C9 H9A 0.9800
C9 H9B 0.9800
C9 H9C 0.9800
C10 H10A 0.9800
C10 H10B 0.9800
C10 H10C 0.9800
C11 C12 1.542(2)
C11 C13 1.532(3)
C11 C14 1.528(3)
C12 H12A 0.9800
C12 H12B 0.9800
C12 H12C 0.9800
C13 H13A 0.9800
C13 H13B 0.9800
C13 H13C 0.9800
C14 H14A 0.9800
C14 H14B 0.9800
C14 H14C 0.9800
C15 C16 1.537(3)
C15 C17 1.536(3)
C15 C18 1.543(3)
C16 H16A 0.9800
C16 H16B 0.9800
C16 H16C 0.9800
C17 H17A 0.9800
C17 H17B 0.9800
C17 H17C 0.9800
C18 H18A 0.9800
C18 H18B 0.9800
C18 H18C 0.9800
